data_7107439
loop_
_publ_author_name
'Holger Braunschweig'
'Qing Ye'
'Krzysztof Radacki'

_publ_section_title
;
 High Yield Synthesis of a Neutral and Carbonyl-rich Terminal Arylborylene
 Complex
;
_journal_name_full Chem.Commun.
_journal_page_first 2701
_journal_paper_doi 10.1039/c2cc17445f
_journal_volume 48
_journal_year 2012
_chemical_formula_moiety 'C16 H22 B Fe O3 P'
_chemical_formula_sum 'C16 H22 B Fe O3 P'
_chemical_formula_weight 359.97
_chemical_name_common
;
?
;
_chemical_name_systematic
;
?
;
_space_group_IT_number 14
_symmetry_cell_setting monoclinic
_symmetry_space_group_name_Hall '-P 2ybc'
_symmetry_space_group_name_H-M 'P 1 21/c 1'
_atom_sites_solution_hydrogens geom
_atom_sites_solution_primary direct
_atom_sites_solution_secondary difmap
_audit_creation_method SHELXL-97
_cell_angle_alpha 90.00
_cell_angle_beta 99.597(3)
_cell_angle_gamma 90.00
_cell_formula_units_Z 4
_cell_length_a 8.7378(6)
_cell_length_b 12.5147(8)
_cell_length_c 16.5294(10)
_cell_measurement_reflns_used 7688
_cell_measurement_temperature 103(2)
_cell_measurement_theta_max 30.37
_cell_measurement_theta_min 2.36
_cell_volume 1782.2(2)
_computing_cell_refinement 'Saint+ ver. 7.68A (Bruker AXS)'
_computing_data_collection 'APEX2 ver. 2010.3 (Bruker AXS)'
_computing_data_reduction 'Saint+ ver. 7.68A (Bruker AXS)'
_computing_molecular_graphics 'XP ver. 5.1 (Bruker AXS, 1998)'
_computing_publication_material 'SHELXL-97 (Sheldrick, 2008)'
_computing_structure_refinement 'SHELXL-97 (Sheldrick, 1997)'
_computing_structure_solution 'SHELXS-97 (Sheldrick, 1990)'
_diffrn_ambient_temperature 103(2)
_diffrn_measured_fraction_theta_full 1.000
_diffrn_measured_fraction_theta_max 0.951
_diffrn_measurement_device_type 'Bruker APEX-II CCD'
_diffrn_measurement_method '\f and \w scans'
_diffrn_radiation_monochromator 'multi-layer mirror'
_diffrn_radiation_source 'rotating anode'
_diffrn_radiation_type MoK\a
_diffrn_radiation_wavelength 0.71073
_diffrn_reflns_av_R_equivalents 0.0320
_diffrn_reflns_av_sigmaI/netI 0.0154
_diffrn_reflns_limit_h_max 11
_diffrn_reflns_limit_h_min -11
_diffrn_reflns_limit_k_max 17
_diffrn_reflns_limit_k_min -17
_diffrn_reflns_limit_l_max 23
_diffrn_reflns_limit_l_min -22
_diffrn_reflns_number 82607
_diffrn_reflns_theta_full 26.00
_diffrn_reflns_theta_max 30.54
_diffrn_reflns_theta_min 2.05
_exptl_absorpt_coefficient_mu 0.943
_exptl_absorpt_correction_T_max 0.7461
_exptl_absorpt_correction_T_min 0.6662
_exptl_absorpt_correction_type multi-scan
_exptl_absorpt_process_details 'Sadabs 2008/1 (Brucker 2008)'
_exptl_crystal_colour orange
_exptl_crystal_density_diffrn 1.342
_exptl_crystal_density_method 'not measured'
_exptl_crystal_description plate
_exptl_crystal_F_000 752
_exptl_crystal_size_max 0.32
_exptl_crystal_size_mid 0.16
_exptl_crystal_size_min 0.05
_refine_diff_density_max 0.394
_refine_diff_density_min -0.212
_refine_diff_density_rms 0.050
_refine_ls_extinction_method none
_refine_ls_goodness_of_fit_ref 1.047
_refine_ls_hydrogen_treatment constr
_refine_ls_matrix_type full
_refine_ls_number_parameters 206
_refine_ls_number_reflns 5191
_refine_ls_number_restraints 0
_refine_ls_restrained_S_all 1.047
_refine_ls_R_factor_all 0.0304
_refine_ls_R_factor_gt 0.0243
_refine_ls_shift/su_max 0.001
_refine_ls_shift/su_mean 0.000
_refine_ls_structure_factor_coef Fsqd
_refine_ls_weighting_details 'calc w=1/[\s^2^(Fo^2^)+(0.0314P)^2^+0.5850P] where P=(Fo^2^+2Fc^2^)/3'
_refine_ls_weighting_scheme calc
_refine_ls_wR_factor_gt 0.0620
_refine_ls_wR_factor_ref 0.0648
_reflns_number_gt 4578
_reflns_number_total 5191
_reflns_threshold_expression >2sigma(I)
_cod_data_source_file c2cc17445f.txt
_cod_data_source_block 3
_cod_original_sg_symbol_H-M P2(1)/c
_cod_database_code 7107439

loop_
_symmetry_equiv_pos_as_xyz
'x, y, z'
'-x, y+1/2, -z+1/2'
'-x, -y, -z'
'x, -y-1/2, z-1/2'

loop_
_atom_site_label
_atom_site_type_symbol
_atom_site_fract_x
_atom_site_fract_y
_atom_site_fract_z
_atom_site_U_iso_or_equiv
_atom_site_adp_type
_atom_site_occupancy
_atom_site_symmetry_multiplicity
_atom_site_calc_flag
_atom_site_refinement_flags
Fe1 Fe 0.162447(17) 0.289737(12) 0.091454(9) 0.01875(5) Uani 1 1 d .
C1 C 0.18883(13) 0.18655(9) 0.16606(7) 0.0245(2) Uani 1 1 d .
O1 O 0.20964(12) 0.11678(7) 0.21219(6) 0.0355(2) Uani 1 1 d .
C2 C 0.00339(14) 0.28214(9) 0.00991(7) 0.0250(2) Uani 1 1 d .
O2 O -0.09980(11) 0.27479(8) -0.04335(6) 0.0353(2) Uani 1 1 d .
C3 C 0.31880(14) 0.38231(10) 0.09902(7) 0.0279(2) Uani 1 1 d .
O3 O 0.42189(12) 0.44020(8) 0.10369(6) 0.0412(2) Uani 1 1 d .
P1_1 P 0.02808(3) 0.39863(2) 0.164395(17) 0.02061(7) Uani 1 1 d .
C1_1 C 0.11009(16) 0.53088(9) 0.18681(8) 0.0326(3) Uani 1 1 d .
H1A_1 H 0.0435 0.5717 0.2178 0.049 Uiso 1 1 calc R
H1B_1 H 0.1168 0.5680 0.1353 0.049 Uiso 1 1 calc R
H1C_1 H 0.2141 0.5243 0.2194 0.049 Uiso 1 1 calc R
C2_1 C 0.00478(15) 0.35165(10) 0.26574(7) 0.0285(2) Uani 1 1 d .
H2A_1 H 0.1072 0.3404 0.2991 0.043 Uiso 1 1 calc R
H2B_1 H -0.0530 0.2842 0.2606 0.043 Uiso 1 1 calc R
H2C_1 H -0.0524 0.4051 0.2921 0.043 Uiso 1 1 calc R
C3_1 C -0.16979(15) 0.43086(11) 0.11712(8) 0.0331(3) Uani 1 1 d .
H3A_1 H -0.2172 0.4770 0.1540 0.050 Uiso 1 1 calc R
H3B_1 H -0.2302 0.3648 0.1068 0.050 Uiso 1 1 calc R
H3C_1 H -0.1685 0.4681 0.0651 0.050 Uiso 1 1 calc R
B1 B 0.25396(14) 0.21232(9) 0.02171(8) 0.0212(2) Uani 1 1 d .
C1_2 C 0.32350(12) 0.14730(9) -0.04130(7) 0.0216(2) Uani 1 1 d .
C2_2 C 0.29617(13) 0.03588(9) -0.04663(7) 0.0239(2) Uani 1 1 d .
C3_2 C 0.35781(14) -0.02385(10) -0.10515(8) 0.0292(2) Uani 1 1 d .
C4_2 C 0.44638(14) 0.02787(11) -0.15541(8) 0.0332(3) Uani 1 1 d .
H4_2 H 0.4893 -0.0133 -0.1944 0.040 Uiso 1 1 calc R
C5_2 C 0.47537(13) 0.13743(11) -0.15139(7) 0.0292(2) Uani 1 1 d .
C6_2 C 0.41285(13) 0.19857(9) -0.09416(7) 0.0241(2) Uani 1 1 d .
C7_2 C 0.20300(15) -0.02007(10) 0.00926(8) 0.0298(2) Uani 1 1 d .
H7A_2 H 0.1673 0.0322 0.0462 0.045 Uiso 1 1 calc R
H7B_2 H 0.2678 -0.0739 0.0416 0.045 Uiso 1 1 calc R
H7C_2 H 0.1131 -0.0549 -0.0236 0.045 Uiso 1 1 calc R
C8_2 C 0.32738(16) -0.14241(11) -0.11324(10) 0.0392(3) Uani 1 1 d .
H8A_2 H 0.3849 -0.1723 -0.1540 0.059 Uiso 1 1 calc R
H8B_2 H 0.2161 -0.1548 -0.1308 0.059 Uiso 1 1 calc R
H8C_2 H 0.3614 -0.1771 -0.0601 0.059 Uiso 1 1 calc R
C9_2 C 0.57371(16) 0.18827(14) -0.20759(8) 0.0397(3) Uani 1 1 d .
H9A_2 H 0.6115 0.1330 -0.2413 0.060 Uiso 1 1 calc R
H9B_2 H 0.6622 0.2247 -0.1748 0.060 Uiso 1 1 calc R
H9C_2 H 0.5113 0.2402 -0.2432 0.060 Uiso 1 1 calc R
C10_2 C 0.44352(16) 0.31707(10) -0.08881(8) 0.0306(3) Uani 1 1 d .
H10A_2 H 0.5526 0.3297 -0.0653 0.046 Uiso 1 1 calc R
H10B_2 H 0.3767 0.3502 -0.0538 0.046 Uiso 1 1 calc R
H10C_2 H 0.4212 0.3484 -0.1439 0.046 Uiso 1 1 calc R

loop_
_atom_site_aniso_label
_atom_site_aniso_U_11
_atom_site_aniso_U_22
_atom_site_aniso_U_33
_atom_site_aniso_U_23
_atom_site_aniso_U_13
_atom_site_aniso_U_12
Fe1 0.02067(9) 0.01598(8) 0.02054(8) 0.00060(5) 0.00617(6) -0.00023(5)
C1 0.0261(5) 0.0231(5) 0.0260(5) -0.0001(4) 0.0087(4) 0.0024(4)
O1 0.0465(5) 0.0293(5) 0.0323(4) 0.0101(4) 0.0114(4) 0.0074(4)
C2 0.0308(6) 0.0198(5) 0.0256(5) 0.0020(4) 0.0080(4) 0.0003(4)
O2 0.0376(5) 0.0358(5) 0.0292(4) 0.0026(4) -0.0043(4) -0.0021(4)
C3 0.0300(6) 0.0260(6) 0.0293(5) -0.0024(4) 0.0094(5) -0.0023(5)
O3 0.0380(5) 0.0393(5) 0.0487(6) -0.0059(4) 0.0141(4) -0.0169(4)
P1_1 0.02318(14) 0.01671(13) 0.02243(13) 0.00010(10) 0.00526(10) 0.00167(10)
C1_1 0.0414(7) 0.0193(5) 0.0388(6) -0.0041(5) 0.0113(5) -0.0020(5)
C2_1 0.0335(6) 0.0283(6) 0.0263(5) 0.0018(4) 0.0125(5) 0.0040(5)
C3_1 0.0290(6) 0.0336(6) 0.0357(6) -0.0031(5) 0.0027(5) 0.0107(5)
B1 0.0218(6) 0.0185(5) 0.0236(5) 0.0029(4) 0.0046(4) -0.0016(4)
C1_2 0.0193(5) 0.0228(5) 0.0226(5) -0.0009(4) 0.0034(4) 0.0018(4)
C2_2 0.0185(5) 0.0239(5) 0.0282(5) -0.0031(4) 0.0007(4) 0.0023(4)
C3_2 0.0220(5) 0.0276(6) 0.0365(6) -0.0096(5) 0.0008(4) 0.0038(4)
C4_2 0.0233(6) 0.0419(7) 0.0348(6) -0.0156(5) 0.0056(5) 0.0038(5)
C5_2 0.0194(5) 0.0423(7) 0.0267(5) -0.0056(5) 0.0056(4) -0.0005(5)
C6_2 0.0204(5) 0.0283(6) 0.0234(5) -0.0012(4) 0.0032(4) -0.0002(4)
C7_2 0.0304(6) 0.0210(5) 0.0379(6) -0.0008(5) 0.0058(5) -0.0016(4)
C8_2 0.0372(7) 0.0288(6) 0.0503(8) -0.0155(6) 0.0035(6) 0.0048(5)
C9_2 0.0287(6) 0.0609(9) 0.0324(6) -0.0070(6) 0.0132(5) -0.0058(6)
C10_2 0.0355(6) 0.0289(6) 0.0292(6) 0.0032(5) 0.0108(5) -0.0036(5)

loop_
_atom_type_symbol
_atom_type_description
_atom_type_scat_dispersion_real
_atom_type_scat_dispersion_imag
_atom_type_scat_source
C C 0.0033 0.0016 'International Tables Vol C Tables 4.2.6.8 and 6.1.1.4'
H H 0.0000 0.0000 'International Tables Vol C Tables 4.2.6.8 and 6.1.1.4'
B B 0.0013 0.0007 'International Tables Vol C Tables 4.2.6.8 and 6.1.1.4'
O O 0.0106 0.0060 'International Tables Vol C Tables 4.2.6.8 and 6.1.1.4'
P P 0.1023 0.0942 'International Tables Vol C Tables 4.2.6.8 and 6.1.1.4'
Fe Fe 0.3463 0.8444 'International Tables Vol C Tables 4.2.6.8 and 6.1.1.4'

loop_
_geom_angle_atom_site_label_1
_geom_angle_atom_site_label_2
_geom_angle_atom_site_label_3
_geom_angle
C2 Fe1 C1 119.01(5)
C2 Fe1 C3 125.77(5)
C1 Fe1 C3 114.57(6)
C2 Fe1 B1 81.90(6)
C1 Fe1 B1 91.92(5)
C3 Fe1 B1 88.71(5)
C2 Fe1 P1_1 91.53(4)
C1 Fe1 P1_1 94.96(4)
C3 Fe1 P1_1 91.76(4)
B1 Fe1 P1_1 172.20(4)
O1 C1 Fe1 176.81(10)
O2 C2 Fe1 178.49(10)
O3 C3 Fe1 178.47(12)
C1_1 P1_1 C2_1 101.98(6)
C1_1 P1_1 C3_1 101.53(6)
C2_1 P1_1 C3_1 102.88(6)
C1_1 P1_1 Fe1 115.69(5)
C2_1 P1_1 Fe1 116.23(4)
C3_1 P1_1 Fe1 116.30(4)
P1_1 C1_1 H1A_1 109.5
P1_1 C1_1 H1B_1 109.5
H1A_1 C1_1 H1B_1 109.5
P1_1 C1_1 H1C_1 109.5
H1A_1 C1_1 H1C_1 109.5
H1B_1 C1_1 H1C_1 109.5
P1_1 C2_1 H2A_1 109.5
P1_1 C2_1 H2B_1 109.5
H2A_1 C2_1 H2B_1 109.5
P1_1 C2_1 H2C_1 109.5
H2A_1 C2_1 H2C_1 109.5
H2B_1 C2_1 H2C_1 109.5
P1_1 C3_1 H3A_1 109.5
P1_1 C3_1 H3B_1 109.5
H3A_1 C3_1 H3B_1 109.5
P1_1 C3_1 H3C_1 109.5
H3A_1 C3_1 H3C_1 109.5
H3B_1 C3_1 H3C_1 109.5
C1_2 B1 Fe1 176.72(10)
C2_2 C1_2 C6_2 120.80(10)
C2_2 C1_2 B1 119.07(10)
C6_2 C1_2 B1 120.13(10)
C3_2 C2_2 C1_2 119.28(11)
C3_2 C2_2 C7_2 119.11(11)
C1_2 C2_2 C7_2 121.61(10)
C4_2 C3_2 C2_2 118.84(12)
C4_2 C3_2 C8_2 120.89(12)
C2_2 C3_2 C8_2 120.26(12)
C3_2 C4_2 C5_2 123.08(11)
C3_2 C4_2 H4_2 118.5
C5_2 C4_2 H4_2 118.5
C4_2 C5_2 C6_2 118.86(11)
C4_2 C5_2 C9_2 120.24(12)
C6_2 C5_2 C9_2 120.90(12)
C5_2 C6_2 C1_2 119.13(11)
C5_2 C6_2 C10_2 119.54(11)
C1_2 C6_2 C10_2 121.32(10)
C2_2 C7_2 H7A_2 109.5
C2_2 C7_2 H7B_2 109.5
H7A_2 C7_2 H7B_2 109.5
C2_2 C7_2 H7C_2 109.5
H7A_2 C7_2 H7C_2 109.5
H7B_2 C7_2 H7C_2 109.5
C3_2 C8_2 H8A_2 109.5
C3_2 C8_2 H8B_2 109.5
H8A_2 C8_2 H8B_2 109.5
C3_2 C8_2 H8C_2 109.5
H8A_2 C8_2 H8C_2 109.5
H8B_2 C8_2 H8C_2 109.5
C5_2 C9_2 H9A_2 109.5
C5_2 C9_2 H9B_2 109.5
H9A_2 C9_2 H9B_2 109.5
C5_2 C9_2 H9C_2 109.5
H9A_2 C9_2 H9C_2 109.5
H9B_2 C9_2 H9C_2 109.5
C6_2 C10_2 H10A_2 109.5
C6_2 C10_2 H10B_2 109.5
H10A_2 C10_2 H10B_2 109.5
C6_2 C10_2 H10C_2 109.5
H10A_2 C10_2 H10C_2 109.5
H10B_2 C10_2 H10C_2 109.5

loop_
_geom_bond_atom_site_label_1
_geom_bond_atom_site_label_2
_geom_bond_distance
Fe1 C2 1.7699(12)
Fe1 C1 1.7739(12)
Fe1 C3 1.7797(12)
Fe1 B1 1.7929(13)
Fe1 P1_1 2.2719(3)
C1 O1 1.1536(15)
C2 O2 1.1541(15)
C3 O3 1.1484(15)
P1_1 C1_1 1.8170(12)
P1_1 C2_1 1.8185(12)
P1_1 C3_1 1.8199(13)
C1_1 H1A_1 0.9800
C1_1 H1B_1 0.9800
C1_1 H1C_1 0.9800
C2_1 H2A_1 0.9800
C2_1 H2B_1 0.9800
C2_1 H2C_1 0.9800
C3_1 H3A_1 0.9800
C3_1 H3B_1 0.9800
C3_1 H3C_1 0.9800
B1 C1_2 1.5255(16)
C1_2 C2_2 1.4148(16)
C1_2 C6_2 1.4185(16)
C2_2 C3_2 1.3993(16)
C2_2 C7_2 1.5025(17)
C3_2 C4_2 1.387(2)
C3_2 C8_2 1.5094(18)
C4_2 C5_2 1.3938(19)
C4_2 H4_2 0.9500
C5_2 C6_2 1.3968(16)
C5_2 C9_2 1.5074(18)
C6_2 C10_2 1.5069(17)
C7_2 H7A_2 0.9800
C7_2 H7B_2 0.9800
C7_2 H7C_2 0.9800
C8_2 H8A_2 0.9800
C8_2 H8B_2 0.9800
C8_2 H8C_2 0.9800
C9_2 H9A_2 0.9800
C9_2 H9B_2 0.9800
C9_2 H9C_2 0.9800
C10_2 H10A_2 0.9800
C10_2 H10B_2 0.9800
C10_2 H10C_2 0.9800

loop_
_geom_torsion_atom_site_label_1
_geom_torsion_atom_site_label_2
_geom_torsion_atom_site_label_3
_geom_torsion_atom_site_label_4
_geom_torsion
C2 Fe1 P1_1 C1_1 -118.19(6)
C1 Fe1 P1_1 C1_1 122.52(6)
C3 Fe1 P1_1 C1_1 7.68(6)
C2 Fe1 P1_1 C2_1 122.22(6)
C1 Fe1 P1_1 C2_1 2.93(6)
C3 Fe1 P1_1 C2_1 -111.92(6)
C2 Fe1 P1_1 C3_1 0.83(6)
C1 Fe1 P1_1 C3_1 -118.46(7)
C3 Fe1 P1_1 C3_1 126.69(7)
C6_2 C1_2 C2_2 C3_2 -0.29(16)
B1 C1_2 C2_2 C3_2 179.07(10)
C6_2 C1_2 C2_2 C7_2 179.47(10)
B1 C1_2 C2_2 C7_2 -1.17(16)
C1_2 C2_2 C3_2 C4_2 1.09(17)
C7_2 C2_2 C3_2 C4_2 -178.68(11)
C1_2 C2_2 C3_2 C8_2 -178.69(11)
C7_2 C2_2 C3_2 C8_2 1.54(17)
C2_2 C3_2 C4_2 C5_2 -1.00(18)
C8_2 C3_2 C4_2 C5_2 178.77(12)
C3_2 C4_2 C5_2 C6_2 0.07(19)
C3_2 C4_2 C5_2 C9_2 179.58(12)
C4_2 C5_2 C6_2 C1_2 0.75(17)
C9_2 C5_2 C6_2 C1_2 -178.76(11)
C4_2 C5_2 C6_2 C10_2 179.80(11)
C9_2 C5_2 C6_2 C10_2 0.29(17)
C2_2 C1_2 C6_2 C5_2 -0.64(16)
B1 C1_2 C6_2 C5_2 -179.99(10)
C2_2 C1_2 C6_2 C10_2 -179.67(11)
B1 C1_2 C6_2 C10_2 0.98(16)
